data_7241972
loop_
_publ_author_name
'Abe, Haruka'
'Kobayashi, Takahiro'
'Hoshino, Norihisa'
'Takeda, Takashi'
'Suzuki, Yasutaka'
'Kawamata, Jun'
'Akutagawa, Tomoyuki'

_publ_section_title
;
 Dynamic structural reconstruction of
 (guanidinium+)2(benzene-1,4-disulfonate2&#x2212;) host crystal by guest
 adsorption
;
_journal_issue 5
_journal_name_full CrystEngComm
_journal_page_first 1149
_journal_page_last 1157
_journal_paper_doi 10.1039/D0CE01616K
_journal_volume 23
_journal_year 2021
_chemical_formula_moiety '2(C H6 N3)+, (C6 H4 O6 S2)2-, 3(C4 H5 N)'
_chemical_formula_sum 'C20 H31 N9 O6 S2'
_chemical_formula_weight 557.66
_space_group_crystal_system monoclinic
_space_group_IT_number 14
_space_group_name_Hall '-P 2yn'
_space_group_name_H-M_alt 'P 1 21/n 1'
_atom_sites_solution_hydrogens geom
_atom_sites_solution_primary direct
_atom_sites_solution_secondary difmap
_audit_creation_method SHELXL-2018/3
_audit_update_record
;
2020-10-29 deposited with the CCDC.	2020-12-21 downloaded from the CCDC.
;
_cell_angle_alpha 90
_cell_angle_beta 90.093(6)
_cell_angle_gamma 90
_cell_formula_units_Z 2
_cell_length_a 7.4854(5)
_cell_length_b 12.0766(7)
_cell_length_c 16.8284(10)
_cell_measurement_reflns_used 9442
_cell_measurement_temperature 100(2)
_cell_measurement_theta_max 67.99
_cell_measurement_theta_min 3.66
_cell_volume 1521.25(16)
_computing_cell_refinement 'RAPID AUTO (Rigaku, 2011)'
_computing_data_collection 'RAPID AUTO (Rigaku, 2011)'
_computing_data_reduction 'RAPID AUTO (Rigaku, 2011)'
_computing_molecular_graphics 'Mercury (CCDC, 2016)'
_computing_publication_material 'SHELXL-2018/3 (Sheldrick, 2018)'
_computing_structure_refinement 'SHELXL-2018/3 (Sheldrick, 2018)'
_computing_structure_solution 'SHELXS-2013 (Sheldrick, 2013)'
_diffrn_ambient_temperature 100(2)
_diffrn_detector_area_resol_mean 10.000
_diffrn_measured_fraction_theta_full 1.000
_diffrn_measured_fraction_theta_max 0.999
_diffrn_measurement_device_type 'Rigaku R-AXIS RAPID'
_diffrn_measurement_method \w
_diffrn_radiation_type CuK\a
_diffrn_radiation_wavelength 1.54187
_diffrn_reflns_av_R_equivalents 0.0803
_diffrn_reflns_av_unetI/netI 0.0704
_diffrn_reflns_Laue_measured_fraction_full 1.000
_diffrn_reflns_Laue_measured_fraction_max 0.999
_diffrn_reflns_limit_h_max 8
_diffrn_reflns_limit_h_min -9
_diffrn_reflns_limit_k_max 14
_diffrn_reflns_limit_k_min -14
_diffrn_reflns_limit_l_max 20
_diffrn_reflns_limit_l_min -20
_diffrn_reflns_number 17294
_diffrn_reflns_point_group_measured_fraction_full 1.000
_diffrn_reflns_point_group_measured_fraction_max 0.999
_diffrn_reflns_theta_full 67.687
_diffrn_reflns_theta_max 68.164
_diffrn_reflns_theta_min 3.660
_diffrn_source 'rotating-anode X-ray tube'
_exptl_absorpt_coefficient_mu 1.990
_exptl_absorpt_correction_T_max 1.0000
_exptl_absorpt_correction_T_min 0.6345
_exptl_absorpt_correction_type empirical
_exptl_absorpt_process_details 'ABSCOR (Rigaku, 2011)'
_exptl_crystal_colour colorless
_exptl_crystal_density_diffrn 1.217
_exptl_crystal_description needle
_exptl_crystal_F_000 588
_exptl_crystal_size_max 0.100
_exptl_crystal_size_mid 0.100
_exptl_crystal_size_min 0.010
_refine_diff_density_max 0.540
_refine_diff_density_min -0.621
_refine_diff_density_rms 0.095
_refine_ls_extinction_method none
_refine_ls_goodness_of_fit_ref 1.177
_refine_ls_hydrogen_treatment constr
_refine_ls_matrix_type full
_refine_ls_number_parameters 101
_refine_ls_number_reflns 2776
_refine_ls_number_restraints 0
_refine_ls_restrained_S_all 1.177
_refine_ls_R_factor_all 0.1338
_refine_ls_R_factor_gt 0.1099
_refine_ls_shift/su_max 0.000
_refine_ls_shift/su_mean 0.000
_refine_ls_structure_factor_coef Fsqd
_refine_ls_weighting_details 'w=1/[\s^2^(Fo^2^)+(0.2000P)^2^] where P=(Fo^2^+2Fc^2^)/3'
_refine_ls_weighting_scheme calc
_refine_ls_wR_factor_gt 0.3154
_refine_ls_wR_factor_ref 0.3472
_reflns_Friedel_coverage 0.000
_reflns_number_gt 1857
_reflns_number_total 2776
_reflns_threshold_expression 'I > 2\s(I)'
_cod_data_source_file d0ce01616k2.cif
_cod_data_source_block p21n_sq
_cod_depositor_comments 'Adding full bibliography for 7241968--7241975.cif.'
_cod_original_sg_symbol_H-M 'P 21/n'
_cod_database_code 7241972
_shelx_shelxl_version_number 2018/3
_shelx_space_group_comment
;
The symmetry employed for this shelxl refinement is uniquely defined
by the following loop, which should always be used as a source of
symmetry information in preference to the above space-group names.
They are only intended as comments.
;
_shelx_estimated_absorpt_t_min 0.826
_shelx_estimated_absorpt_t_max 0.980

loop_
_space_group_symop_operation_xyz
'x, y, z'
'-x+1/2, y+1/2, -z+1/2'
'-x, -y, -z'
'x-1/2, -y-1/2, z-1/2'

loop_
_atom_site_label
_atom_site_type_symbol
_atom_site_fract_x
_atom_site_fract_y
_atom_site_fract_z
_atom_site_U_iso_or_equiv
_atom_site_adp_type
_atom_site_occupancy
_atom_site_site_symmetry_order
_atom_site_calc_flag
_atom_site_refinement_flags_posn
_atom_site_refinement_flags_adp
_atom_site_refinement_flags_occupancy
_atom_site_disorder_assembly
_atom_site_disorder_group
S1 S 0.0081(3) 0.53313(11) 0.31497(9) 0.0619(5) Uani 1 1 d . . . . .
O1 O 0.0029(7) 0.4217(3) 0.2801(2) 0.0675(12) Uani 1 1 d . . . . .
O2 O 0.1646(6) 0.5955(4) 0.2957(3) 0.0603(13) Uani 1 1 d . . . . .
O3 O -0.1555(6) 0.5942(4) 0.2963(3) 0.0716(15) Uani 1 1 d . . . . .
N1 N 0.5036(10) 0.4825(4) 0.2805(3) 0.0678(14) Uani 1 1 d . . . . .
H1 H 0.401341 0.517281 0.286841 0.081 Uiso 1 1 calc R U . . .
H2 H 0.604952 0.517969 0.287873 0.081 Uiso 1 1 calc R U . . .
N2 N 0.3509(8) 0.3262(5) 0.2495(3) 0.0649(17) Uani 1 1 d . . . . .
H3 H 0.249915 0.362373 0.256106 0.078 Uiso 1 1 calc R U . . .
H4 H 0.349145 0.255857 0.235871 0.078 Uiso 1 1 calc R U . . .
N3 N 0.6611(9) 0.3239(5) 0.2476(3) 0.0690(18) Uani 1 1 d . . . . .
H5 H 0.763024 0.359386 0.253082 0.083 Uiso 1 1 calc R U . . .
H6 H 0.660686 0.253542 0.233983 0.083 Uiso 1 1 calc R U . . .
C1 C 0.0115(12) 0.5164(5) 0.4189(3) 0.0565(14) Uani 1 1 d . . . . .
C2 C 0.1178(12) 0.5743(7) 0.4685(5) 0.084(2) Uani 1 1 d . . . . .
H7 H 0.195439 0.628575 0.446693 0.101 Uiso 1 1 calc R U . . .
C3 C -0.1186(11) 0.4416(6) 0.4512(5) 0.082(2) Uani 1 1 d . . . . .
H8 H -0.202154 0.404709 0.417871 0.098 Uiso 1 1 calc R U . . .
C4 C 0.5050(12) 0.3775(5) 0.2602(3) 0.0617(15) Uani 1 1 d . . . . .

loop_
_atom_site_aniso_label
_atom_site_aniso_U_11
_atom_site_aniso_U_22
_atom_site_aniso_U_33
_atom_site_aniso_U_23
_atom_site_aniso_U_13
_atom_site_aniso_U_12
S1 0.0698(10) 0.0590(9) 0.0569(9) 0.0023(6) -0.0023(13) 0.0026(10)
O1 0.078(3) 0.056(2) 0.069(3) -0.0042(18) -0.003(3) -0.003(3)
O2 0.061(3) 0.058(3) 0.062(3) 0.004(2) 0.003(2) -0.014(2)
O3 0.070(3) 0.081(4) 0.064(3) 0.004(3) 0.003(3) 0.000(3)
N1 0.068(3) 0.058(3) 0.077(3) -0.011(2) -0.001(4) -0.001(4)
N2 0.066(4) 0.064(4) 0.065(4) -0.013(3) -0.003(3) 0.007(3)
N3 0.083(5) 0.062(4) 0.062(4) -0.006(3) -0.007(3) 0.006(3)
C1 0.065(4) 0.057(3) 0.048(3) 0.004(2) 0.000(4) -0.002(4)
C2 0.106(6) 0.090(5) 0.057(4) 0.001(4) 0.002(4) -0.041(5)
C3 0.088(6) 0.078(5) 0.080(5) -0.011(4) 0.002(5) -0.021(4)
C4 0.076(4) 0.066(3) 0.043(3) -0.011(3) 0.007(4) -0.006(5)

loop_
_atom_type_symbol
_atom_type_description
_atom_type_scat_dispersion_real
_atom_type_scat_dispersion_imag
_atom_type_scat_source
C C 0.0181 0.0091 'International Tables Vol C Tables 4.2.6.8 and 6.1.1.4'
H H 0.0000 0.0000 'International Tables Vol C Tables 4.2.6.8 and 6.1.1.4'
N N 0.0311 0.0180 'International Tables Vol C Tables 4.2.6.8 and 6.1.1.4'
O O 0.0492 0.0322 'International Tables Vol C Tables 4.2.6.8 and 6.1.1.4'
S S 0.3331 0.5567 'International Tables Vol C Tables 4.2.6.8 and 6.1.1.4'

loop_
_geom_angle_atom_site_label_1
_geom_angle_atom_site_label_2
_geom_angle_atom_site_label_3
_geom_angle
_geom_angle_site_symmetry_1
_geom_angle_site_symmetry_3
_geom_angle_publ_flag
O2 S1 O3 111.8(2) . . ?
O2 S1 O1 114.4(3) . . ?
O3 S1 O1 110.8(3) . . ?
O2 S1 C1 106.0(4) . . ?
O3 S1 C1 106.4(4) . . ?
O1 S1 C1 107.0(3) . . ?
C4 N1 H1 120.0 . . ?
C4 N1 H2 120.0 . . ?
H1 N1 H2 120.0 . . ?
C4 N2 H3 120.0 . . ?
C4 N2 H4 120.0 . . ?
H3 N2 H4 120.0 . . ?
C4 N3 H5 120.0 . . ?
C4 N3 H6 120.0 . . ?
H5 N3 H6 120.0 . . ?
C2 C1 C3 119.5(6) . . ?
C2 C1 S1 124.3(6) . . ?
C3 C1 S1 116.0(6) . . ?
C1 C2 C3 122.8(7) . 3_566 ?
C1 C2 H7 118.6 . . ?
C3 C2 H7 118.6 3_566 . ?
C2 C3 C1 117.5(7) 3_566 . ?
C2 C3 H8 121.3 3_566 . ?
C1 C3 H8 121.3 . . ?
N1 C4 N2 118.7(8) . . ?
N1 C4 N3 120.6(8) . . ?
N2 C4 N3 120.6(5) . . ?

loop_
_geom_bond_atom_site_label_1
_geom_bond_atom_site_label_2
_geom_bond_distance
_geom_bond_site_symmetry_2
_geom_bond_publ_flag
S1 O2 1.431(5) . ?
S1 O3 1.463(5) . ?
S1 O1 1.468(4) . ?
S1 C1 1.761(5) . ?
N1 C4 1.314(7) . ?
N1 H1 0.8800 . ?
N1 H2 0.8800 . ?
N2 C4 1.321(9) . ?
N2 H3 0.8800 . ?
N2 H4 0.8800 . ?
N3 C4 1.352(9) . ?
N3 H5 0.8800 . ?
N3 H6 0.8800 . ?
C1 C2 1.348(10) . ?
C1 C3 1.435(10) . ?
C2 C3 1.365(11) 3_566 ?
C2 H7 0.9500 . ?
C3 H8 0.9500 . ?

loop_
_geom_torsion_atom_site_label_1
_geom_torsion_atom_site_label_2
_geom_torsion_atom_site_label_3
_geom_torsion_atom_site_label_4
_geom_torsion
_geom_torsion_site_symmetry_1
_geom_torsion_site_symmetry_2
_geom_torsion_site_symmetry_3
_geom_torsion_site_symmetry_4
_geom_torsion_publ_flag
O2 S1 C1 C2 14.1(8) . . . . ?
O3 S1 C1 C2 -105.0(8) . . . . ?
O1 S1 C1 C2 136.6(8) . . . . ?
O2 S1 C1 C3 -170.8(5) . . . . ?
O3 S1 C1 C3 70.1(6) . . . . ?
O1 S1 C1 C3 -48.4(7) . . . . ?
C3 C1 C2 C3 5.9(15) . . . 3_566 ?
S1 C1 C2 C3 -179.2(7) . . . 3_566 ?
C2 C1 C3 C2 -5.6(14) . . . 3_566 ?
S1 C1 C3 C2 179.1(6) . . . 3_566 ?
